data_1503051
loop_
_publ_author_name
'Li, Changkun'
'Zhang, Hang'
'Feng, Jiajie'
'Zhang, Yan'
'Wang, Jianbo'

_publ_section_title
;
 Rh(I)-catalyzed carbonylative carbocyclization of tethered ene- and
 yne-cyclopropenes.
;
_journal_issue 13
_journal_name_full 'Organic letters'
_journal_page_first 3082
_journal_page_last 3085
_journal_paper_doi 10.1021/ol101091r
_journal_volume 12
_journal_year 2010
_chemical_formula_sum 'C27 H25 N O3 S'
_chemical_formula_weight 443.54
_chemical_name_systematic
; 
 ? 
;
_space_group_IT_number 14
_symmetry_cell_setting monoclinic
_symmetry_space_group_name_Hall '-P 2ybc'
_symmetry_space_group_name_H-M 'P 1 21/c 1'
_atom_sites_solution_hydrogens geom
_atom_sites_solution_primary direct
_atom_sites_solution_secondary difmap
_audit_creation_method SHELXL-97
_cell_angle_alpha 90.00
_cell_angle_beta 102.83(3)
_cell_angle_gamma 90.00
_cell_formula_units_Z 4
_cell_length_a 18.133(4)
_cell_length_b 12.922(3)
_cell_length_c 9.6356(19)
_cell_measurement_reflns_used 9530
_cell_measurement_temperature 123(2)
_cell_measurement_theta_max 27.48
_cell_measurement_theta_min 2.68
_cell_volume 2201.4(9)
_computing_cell_refinement Rapid-AUTO
_computing_data_collection 'Rapid-AUTO (Rigaku,2000)'
_computing_data_reduction 'CrystalStructure (Rigaku/MSC,2000)'
_computing_molecular_graphics 'Siemens SHELXTL V4.2,(Sheldrick,1990)'
_computing_publication_material SHELXL-97,(Sheldrick,1997)
_computing_structure_refinement SHELXL-97,(Sheldrick,1997)
_computing_structure_solution SHELXS-97,(Sheldrick,1997)
_diffrn_ambient_temperature 123(2)
_diffrn_detector_area_resol_mean 10.00
_diffrn_measured_fraction_theta_full 0.998
_diffrn_measured_fraction_theta_max 0.998
_diffrn_measurement_device_type 'Rigaku RAXIS RAPID IP'
_diffrn_measurement_method \W
_diffrn_radiation_monochromator graphite
_diffrn_radiation_source 'fine-focus sealed tube'
_diffrn_radiation_type MoK\a
_diffrn_radiation_wavelength 0.71073
_diffrn_reflns_av_R_equivalents 0.0469
_diffrn_reflns_av_sigmaI/netI 0.1136
_diffrn_reflns_limit_h_max 23
_diffrn_reflns_limit_h_min -23
_diffrn_reflns_limit_k_max 16
_diffrn_reflns_limit_k_min -16
_diffrn_reflns_limit_l_max 12
_diffrn_reflns_limit_l_min -12
_diffrn_reflns_number 9530
_diffrn_reflns_theta_full 27.48
_diffrn_reflns_theta_max 27.48
_diffrn_reflns_theta_min 2.68
_diffrn_standards_decay_% 0
_diffrn_standards_interval_count 0
_diffrn_standards_interval_time 0
_diffrn_standards_number 0
_exptl_absorpt_coefficient_mu 0.177
_exptl_absorpt_correction_T_max 0.9488
_exptl_absorpt_correction_T_min 0.9325
_exptl_absorpt_correction_type empirical
_exptl_absorpt_process_details
; 
                                  HIGASHI, T. (1995). Abscor-Empirical 
                                  Absorption Correction based on Fourier 
                                  Series Approximation. 
                                  Rigaku Corporation,Tokyo,Japan. 
;
_exptl_crystal_density_diffrn 1.338
_exptl_crystal_density_method 'not measured'
_exptl_crystal_F_000 936
_exptl_crystal_size_max 0.40
_exptl_crystal_size_mid 0.40
_exptl_crystal_size_min 0.30
_refine_diff_density_max 0.774
_refine_diff_density_min -0.462
_refine_diff_density_rms 0.062
_refine_ls_extinction_coef 0.0065(6)
_refine_ls_extinction_expression Fc^*^=kFc[1+0.001xFc^2^\l^3^/sin(2\q)]^-1/4^
_refine_ls_extinction_method SHELXL
_refine_ls_goodness_of_fit_ref 0.994
_refine_ls_hydrogen_treatment none
_refine_ls_matrix_type full
_refine_ls_number_parameters 291
_refine_ls_number_reflns 5026
_refine_ls_number_restraints 0
_refine_ls_restrained_S_all 0.994
_refine_ls_R_factor_all 0.0937
_refine_ls_R_factor_gt 0.0525
_refine_ls_shift/su_max 0.001
_refine_ls_shift/su_mean 0.000
_refine_ls_structure_factor_coef Fsqd
_refine_ls_weighting_details 'calc w=1/[\s^2^(Fo^2^)+(0.0300P)^2^+0.0000P] where P=(Fo^2^+2Fc^2^)/3'
_refine_ls_weighting_scheme calc
_refine_ls_wR_factor_gt 0.0998
_refine_ls_wR_factor_ref 0.1051
_reflns_number_gt 2694
_reflns_number_total 5026
_reflns_threshold_expression >2sigma(I)
_cod_data_source_file ol101091r_si_001.cif
_cod_data_source_block lck4
_cod_depositor_comments
;
The following automatic conversions were performed:

'_exptl_absorpt_correction_type' value 'Empirical' changed to
'empirical' according to
/home/saulius/struct/CIF-dictionaries/cif_core.dic dictionary named
'cif_core.dic' version 2.4.2 from 2011-04-26.

Automatic conversion script
Id: cif_fix_values 1715 2011-07-08 13:25:40Z adriana 
;
_cod_original_cell_volume 2201.5(8)
_cod_original_sg_symbol_H-M P2(1)/c
_cod_database_code 1503051

loop_
_symmetry_equiv_pos_as_xyz
'x, y, z'
'-x, y+1/2, -z+1/2'
'-x, -y, -z'
'x, -y-1/2, z-1/2'

loop_
_atom_site_label
_atom_site_type_symbol
_atom_site_fract_x
_atom_site_fract_y
_atom_site_fract_z
_atom_site_U_iso_or_equiv
_atom_site_adp_type
_atom_site_occupancy
_atom_site_symmetry_multiplicity
_atom_site_calc_flag
_atom_site_refinement_flags
C1 C 0.16564(15) 0.3715(2) 0.6676(3) 0.0397(7) Uani 1 1 d .
H1 H 0.1963 0.3329 0.6104 0.048 Uiso 1 1 calc R
C2 C 0.08688(14) 0.3548(2) 0.5921(3) 0.0421(8) Uani 1 1 d .
H2A H 0.0528 0.3767 0.6539 0.051 Uiso 1 1 calc R
H2B H 0.0786 0.2800 0.5724 0.051 Uiso 1 1 calc R
C3 C 0.06665(15) 0.4146(2) 0.4520(3) 0.0368(7) Uani 1 1 d .
C4 C 0.12360(13) 0.48854(19) 0.4170(2) 0.0244(6) Uani 1 1 d .
C5 C 0.18386(13) 0.51946(19) 0.5181(2) 0.0259(6) Uani 1 1 d .
C6 C 0.19226(16) 0.4793(2) 0.6681(3) 0.0428(8) Uani 1 1 d .
H6 H 0.1564 0.5212 0.7106 0.051 Uiso 1 1 calc R
C7 C 0.26613(13) 0.48436(19) 0.7724(2) 0.0280(6) Uani 1 1 d .
H7A H 0.2770 0.5551 0.8111 0.034 Uiso 1 1 calc R
H7B H 0.3082 0.4607 0.7301 0.034 Uiso 1 1 calc R
C8 C 0.19446(13) 0.3323(2) 0.8209(2) 0.0307(6) Uani 1 1 d .
H8A H 0.1531 0.3298 0.8729 0.037 Uiso 1 1 calc R
H8B H 0.2174 0.2627 0.8221 0.037 Uiso 1 1 calc R
C9 C 0.10688(12) 0.53206(19) 0.2705(2) 0.0229(6) Uani 1 1 d .
C10 C 0.10759(15) 0.4700(2) 0.1532(3) 0.0363(7) Uani 1 1 d .
H10 H 0.1180 0.3982 0.1662 0.044 Uiso 1 1 calc R
C11 C 0.09322(17) 0.5118(2) 0.0171(3) 0.0486(8) Uani 1 1 d .
H11 H 0.0938 0.4682 -0.0620 0.058 Uiso 1 1 calc R
C12 C 0.07834(14) 0.6144(2) -0.0041(3) 0.0401(7) Uani 1 1 d .
H12 H 0.0688 0.6425 -0.0975 0.048 Uiso 1 1 calc R
C13 C 0.07714(14) 0.6772(2) 0.1105(3) 0.0363(7) Uani 1 1 d .
H13 H 0.0667 0.7490 0.0964 0.044 Uiso 1 1 calc R
C14 C 0.09123(13) 0.63572(19) 0.2473(3) 0.0291(6) Uani 1 1 d .
H14 H 0.0900 0.6796 0.3258 0.035 Uiso 1 1 calc R
C15 C 0.24009(12) 0.59401(18) 0.4869(2) 0.0225(6) Uani 1 1 d .
C16 C 0.24950(14) 0.69069(19) 0.5494(2) 0.0279(6) Uani 1 1 d .
H16 H 0.2218 0.7084 0.6189 0.033 Uiso 1 1 calc R
C17 C 0.29868(14) 0.7621(2) 0.5124(3) 0.0372(7) Uani 1 1 d .
H17 H 0.3029 0.8296 0.5527 0.045 Uiso 1 1 calc R
C18 C 0.34177(15) 0.7345(2) 0.4160(3) 0.0388(7) Uani 1 1 d .
H18 H 0.3762 0.7830 0.3914 0.047 Uiso 1 1 calc R
C19 C 0.33517(14) 0.6378(2) 0.3559(3) 0.0348(7) Uani 1 1 d .
H19 H 0.3658 0.6187 0.2917 0.042 Uiso 1 1 calc R
C20 C 0.28342(13) 0.5678(2) 0.3893(3) 0.0289(6) Uani 1 1 d .
H20 H 0.2776 0.5016 0.3453 0.035 Uiso 1 1 calc R
C21 C 0.38274(13) 0.30130(19) 0.9624(2) 0.0225(6) Uani 1 1 d .
C22 C 0.37742(14) 0.19544(19) 0.9753(2) 0.0281(6) Uani 1 1 d .
H22 H 0.3409 0.1664 1.0209 0.034 Uiso 1 1 calc R
C23 C 0.42573(13) 0.1318(2) 0.9213(2) 0.0312(6) Uani 1 1 d .
H23 H 0.4218 0.0590 0.9313 0.037 Uiso 1 1 calc R
C24 C 0.47953(13) 0.1707(2) 0.8533(2) 0.0268(6) Uani 1 1 d .
C25 C 0.48426(14) 0.2774(2) 0.8420(3) 0.0320(6) Uani 1 1 d .
H25 H 0.5208 0.3061 0.7959 0.038 Uiso 1 1 calc R
C26 C 0.43729(13) 0.3433(2) 0.8958(3) 0.0307(6) Uani 1 1 d .
H26 H 0.4420 0.4162 0.8878 0.037 Uiso 1 1 calc R
C27 C 0.53003(14) 0.0998(2) 0.7922(3) 0.0385(7) Uani 1 1 d .
H27A H 0.5209 0.1102 0.6891 0.058 Uiso 1 1 calc R
H27B H 0.5190 0.0278 0.8122 0.058 Uiso 1 1 calc R
H27C H 0.5830 0.1153 0.8357 0.058 Uiso 1 1 calc R
N1 N 0.25200(10) 0.41106(15) 0.8830(2) 0.0263(5) Uani 1 1 d .
O1 O 0.00451(10) 0.40514(15) 0.37285(19) 0.0483(6) Uani 1 1 d .
O2 O 0.28299(9) 0.32517(13) 1.11521(17) 0.0334(5) Uani 1 1 d .
O3 O 0.35718(9) 0.47911(13) 1.06686(17) 0.0328(5) Uani 1 1 d .
S1 S 0.31856(4) 0.38388(5) 1.02120(6) 0.02711(18) Uani 1 1 d .

loop_
_atom_site_aniso_label
_atom_site_aniso_U_11
_atom_site_aniso_U_22
_atom_site_aniso_U_33
_atom_site_aniso_U_23
_atom_site_aniso_U_13
_atom_site_aniso_U_12
C1 0.0393(16) 0.0354(17) 0.0372(17) 0.0198(14) -0.0072(13) -0.0102(14)
C2 0.0423(17) 0.049(2) 0.0315(16) 0.0172(14) 0.0002(13) -0.0215(14)
C3 0.0352(16) 0.0429(19) 0.0304(16) 0.0046(13) 0.0027(13) -0.0133(14)
C4 0.0266(13) 0.0275(15) 0.0193(13) 0.0020(11) 0.0055(11) -0.0070(11)
C5 0.0290(14) 0.0315(15) 0.0176(13) 0.0051(11) 0.0061(11) -0.0060(12)
C6 0.0506(18) 0.0489(19) 0.0254(15) 0.0096(14) 0.0005(13) -0.0213(15)
C7 0.0324(15) 0.0250(14) 0.0254(14) 0.0069(12) 0.0039(11) -0.0031(12)
C8 0.0284(14) 0.0316(16) 0.0299(15) 0.0106(13) 0.0017(12) -0.0034(12)
C9 0.0239(13) 0.0233(14) 0.0209(13) 0.0022(11) 0.0039(11) -0.0010(11)
C10 0.0537(18) 0.0245(15) 0.0284(16) 0.0006(12) 0.0043(14) 0.0085(13)
C11 0.077(2) 0.045(2) 0.0247(16) -0.0001(14) 0.0117(15) 0.0097(17)
C12 0.0442(17) 0.0441(19) 0.0293(16) 0.0109(15) 0.0026(13) -0.0031(15)
C13 0.0337(16) 0.0283(16) 0.0426(17) 0.0103(14) -0.0009(13) 0.0014(13)
C14 0.0308(14) 0.0272(16) 0.0280(14) -0.0041(12) 0.0034(11) 0.0011(12)
C15 0.0219(13) 0.0285(15) 0.0151(12) 0.0053(11) -0.0001(10) -0.0043(11)
C16 0.0327(14) 0.0296(16) 0.0195(13) 0.0030(12) 0.0019(11) -0.0036(12)
C17 0.0460(18) 0.0291(16) 0.0289(16) 0.0034(13) -0.0077(14) -0.0106(13)
C18 0.0356(16) 0.0461(19) 0.0303(16) 0.0176(14) -0.0019(13) -0.0177(14)
C19 0.0290(14) 0.0493(19) 0.0266(15) 0.0119(14) 0.0075(12) -0.0025(14)
C20 0.0324(15) 0.0296(15) 0.0235(14) 0.0036(12) 0.0038(11) -0.0031(12)
C21 0.0240(13) 0.0264(15) 0.0152(13) 0.0029(10) 0.0003(10) -0.0022(11)
C22 0.0341(15) 0.0271(15) 0.0249(14) 0.0048(12) 0.0103(12) -0.0045(12)
C23 0.0378(15) 0.0250(15) 0.0304(15) -0.0005(12) 0.0071(12) -0.0054(13)
C24 0.0269(14) 0.0338(16) 0.0181(13) -0.0003(12) 0.0015(11) 0.0011(12)
C25 0.0283(15) 0.0400(17) 0.0301(15) 0.0095(13) 0.0118(12) -0.0011(13)
C26 0.0329(15) 0.0270(15) 0.0312(15) 0.0078(12) 0.0054(12) -0.0024(12)
C27 0.0379(16) 0.0496(19) 0.0282(16) -0.0066(14) 0.0081(12) 0.0046(14)
N1 0.0252(11) 0.0301(13) 0.0215(11) 0.0088(9) 0.0006(9) 0.0017(10)
O1 0.0399(11) 0.0605(15) 0.0375(12) 0.0132(10) -0.0065(9) -0.0235(11)
O2 0.0401(10) 0.0395(12) 0.0229(9) 0.0097(9) 0.0121(8) 0.0039(9)
O3 0.0438(11) 0.0254(10) 0.0248(10) -0.0039(8) -0.0018(8) 0.0007(8)
S1 0.0327(4) 0.0291(4) 0.0188(3) 0.0038(3) 0.0039(3) 0.0035(3)

loop_
_atom_type_symbol
_atom_type_description
_atom_type_scat_dispersion_real
_atom_type_scat_dispersion_imag
_atom_type_scat_source
C C 0.0033 0.0016 'International Tables Vol C Tables 4.2.6.8 and 6.1.1.4'
H H 0.0000 0.0000 'International Tables Vol C Tables 4.2.6.8 and 6.1.1.4'
N N 0.0061 0.0033 'International Tables Vol C Tables 4.2.6.8 and 6.1.1.4'
O O 0.0106 0.0060 'International Tables Vol C Tables 4.2.6.8 and 6.1.1.4'
S S 0.1246 0.1234 'International Tables Vol C Tables 4.2.6.8 and 6.1.1.4'

loop_
_geom_angle_atom_site_label_1
_geom_angle_atom_site_label_2
_geom_angle_atom_site_label_3
_geom_angle
C2 C1 C6 115.0(2)
C2 C1 C8 120.9(2)
C6 C1 C8 105.5(2)
C2 C1 H1 104.6
C6 C1 H1 104.6
C8 C1 H1 104.6
C1 C2 C3 112.3(2)
C1 C2 H2A 109.1
C3 C2 H2A 109.1
C1 C2 H2B 109.1
C3 C2 H2B 109.1
H2A C2 H2B 107.9
O1 C3 C4 120.7(2)
O1 C3 C2 120.6(2)
C4 C3 C2 118.6(2)
C5 C4 C9 122.2(2)
C5 C4 C3 120.9(2)
C9 C4 C3 116.7(2)
C4 C5 C15 121.9(2)
C4 C5 C6 118.7(2)
C15 C5 C6 119.3(2)
C1 C6 C7 106.8(2)
C1 C6 C5 111.0(2)
C7 C6 C5 121.1(2)
C1 C6 H6 105.6
C7 C6 H6 105.6
C5 C6 H6 105.6
C6 C7 N1 100.56(19)
C6 C7 H7A 111.7
N1 C7 H7A 111.7
C6 C7 H7B 111.7
N1 C7 H7B 111.7
H7A C7 H7B 109.4
N1 C8 C1 102.66(19)
N1 C8 H8A 111.2
C1 C8 H8A 111.2
N1 C8 H8B 111.2
C1 C8 H8B 111.2
H8A C8 H8B 109.1
C14 C9 C10 118.0(2)
C14 C9 C4 120.9(2)
C10 C9 C4 121.2(2)
C9 C10 C11 120.7(3)
C9 C10 H10 119.7
C11 C10 H10 119.7
C12 C11 C10 120.7(3)
C12 C11 H11 119.6
C10 C11 H11 119.6
C11 C12 C13 119.6(3)
C11 C12 H12 120.2
C13 C12 H12 120.2
C12 C13 C14 120.0(3)
C12 C13 H13 120.0
C14 C13 H13 120.0
C9 C14 C13 121.1(2)
C9 C14 H14 119.5
C13 C14 H14 119.5
C16 C15 C20 118.7(2)
C16 C15 C5 121.6(2)
C20 C15 C5 119.7(2)
C15 C16 C17 121.0(2)
C15 C16 H16 119.5
C17 C16 H16 119.5
C16 C17 C18 119.5(3)
C16 C17 H17 120.3
C18 C17 H17 120.3
C19 C18 C17 120.6(2)
C19 C18 H18 119.7
C17 C18 H18 119.7
C18 C19 C20 119.6(2)
C18 C19 H19 120.2
C20 C19 H19 120.2
C19 C20 C15 120.5(2)
C19 C20 H20 119.7
C15 C20 H20 119.7
C22 C21 C26 119.7(2)
C22 C21 S1 120.47(18)
C26 C21 S1 119.73(19)
C21 C22 C23 119.5(2)
C21 C22 H22 120.3
C23 C22 H22 120.3
C22 C23 C24 122.3(2)
C22 C23 H23 118.9
C24 C23 H23 118.9
C23 C24 C25 117.4(2)
C23 C24 C27 121.2(2)
C25 C24 C27 121.4(2)
C26 C25 C24 121.9(2)
C26 C25 H25 119.1
C24 C25 H25 119.1
C25 C26 C21 119.3(2)
C25 C26 H26 120.4
C21 C26 H26 120.4
C24 C27 H27A 109.5
C24 C27 H27B 109.5
H27A C27 H27B 109.5
C24 C27 H27C 109.5
H27A C27 H27C 109.5
H27B C27 H27C 109.5
C8 N1 C7 111.42(18)
C8 N1 S1 120.63(15)
C7 N1 S1 120.61(15)
O3 S1 O2 121.01(10)
O3 S1 N1 106.79(10)
O2 S1 N1 105.94(10)
O3 S1 C21 107.79(11)
O2 S1 C21 107.66(11)
N1 S1 C21 106.88(10)

loop_
_geom_bond_atom_site_label_1
_geom_bond_atom_site_label_2
_geom_bond_distance
C1 C2 1.468(3)
C1 C6 1.474(4)
C1 C8 1.539(3)
C1 H1 1.0000
C2 C3 1.528(3)
C2 H2A 0.9900
C2 H2B 0.9900
C3 O1 1.218(3)
C3 C4 1.499(3)
C4 C5 1.352(3)
C4 C9 1.487(3)
C5 C15 1.481(3)
C5 C6 1.511(3)
C6 C7 1.487(3)
C6 H6 1.0000
C7 N1 1.489(3)
C7 H7A 0.9900
C7 H7B 0.9900
C8 N1 1.485(3)
C8 H8A 0.9900
C8 H8B 0.9900
C9 C14 1.377(3)
C9 C10 1.388(3)
C10 C11 1.388(3)
C10 H10 0.9500
C11 C12 1.359(4)
C11 H11 0.9500
C12 C13 1.374(4)
C12 H12 0.9500
C13 C14 1.393(3)
C13 H13 0.9500
C14 H14 0.9500
C15 C16 1.381(3)
C15 C20 1.394(3)
C16 C17 1.384(3)
C16 H16 0.9500
C17 C18 1.387(4)
C17 H17 0.9500
C18 C19 1.371(4)
C18 H18 0.9500
C19 C20 1.392(3)
C19 H19 0.9500
C20 H20 0.9500
C21 C22 1.379(3)
C21 C26 1.402(3)
C21 S1 1.763(2)
C22 C23 1.384(3)
C22 H22 0.9500
C23 C24 1.385(3)
C23 H23 0.9500
C24 C25 1.388(3)
C24 C27 1.504(3)
C25 C26 1.384(3)
C25 H25 0.9500
C26 H26 0.9500
C27 H27A 0.9800
C27 H27B 0.9800
C27 H27C 0.9800
N1 S1 1.625(2)
O2 S1 1.4395(16)
O3 S1 1.4357(18)

loop_
_geom_torsion_atom_site_label_1
_geom_torsion_atom_site_label_2
_geom_torsion_atom_site_label_3
_geom_torsion_atom_site_label_4
_geom_torsion
C6 C1 C2 C3 42.1(4)
C8 C1 C2 C3 170.6(2)
C1 C2 C3 O1 176.3(3)
C1 C2 C3 C4 -6.3(4)
O1 C3 C4 C5 162.9(3)
C2 C3 C4 C5 -14.5(4)
O1 C3 C4 C9 -12.2(4)
C2 C3 C4 C9 170.4(2)
C9 C4 C5 C15 -4.0(4)
C3 C4 C5 C15 -178.8(2)
C9 C4 C5 C6 173.9(2)
C3 C4 C5 C6 -0.9(4)
C2 C1 C6 C7 168.7(2)
C8 C1 C6 C7 32.9(3)
C2 C1 C6 C5 -57.5(3)
C8 C1 C6 C5 166.8(2)
C4 C5 C6 C1 35.7(4)
C15 C5 C6 C1 -146.4(2)
C4 C5 C6 C7 161.9(3)
C15 C5 C6 C7 -20.2(4)
C1 C6 C7 N1 -36.2(3)
C5 C6 C7 N1 -164.3(2)
C2 C1 C8 N1 -147.7(3)
C6 C1 C8 N1 -15.1(3)
C5 C4 C9 C14 -62.1(3)
C3 C4 C9 C14 112.9(3)
C5 C4 C9 C10 117.0(3)
C3 C4 C9 C10 -68.0(3)
C14 C9 C10 C11 0.3(4)
C4 C9 C10 C11 -178.8(2)
C9 C10 C11 C12 0.2(4)
C10 C11 C12 C13 -0.3(4)
C11 C12 C13 C14 0.1(4)
C10 C9 C14 C13 -0.5(4)
C4 C9 C14 C13 178.6(2)
C12 C13 C14 C9 0.3(4)
C4 C5 C15 C16 115.1(3)
C6 C5 C15 C16 -62.8(3)
C4 C5 C15 C20 -63.2(3)
C6 C5 C15 C20 119.0(3)
C20 C15 C16 C17 2.5(3)
C5 C15 C16 C17 -175.7(2)
C15 C16 C17 C18 -3.1(4)
C16 C17 C18 C19 1.0(4)
C17 C18 C19 C20 1.6(4)
C18 C19 C20 C15 -2.1(4)
C16 C15 C20 C19 0.1(3)
C5 C15 C20 C19 178.4(2)
C26 C21 C22 C23 -0.5(4)
S1 C21 C22 C23 176.47(18)
C21 C22 C23 C24 -0.4(4)
C22 C23 C24 C25 0.7(4)
C22 C23 C24 C27 -178.4(2)
C23 C24 C25 C26 -0.1(4)
C27 C24 C25 C26 179.0(2)
C24 C25 C26 C21 -0.7(4)
C22 C21 C26 C25 1.0(3)
S1 C21 C26 C25 -175.94(18)
C1 C8 N1 C7 -7.8(3)
C1 C8 N1 S1 -157.99(18)
C6 C7 N1 C8 26.9(3)
C6 C7 N1 S1 177.14(18)
C8 N1 S1 O3 -171.59(17)
C7 N1 S1 O3 40.9(2)
C8 N1 S1 O2 -41.4(2)
C7 N1 S1 O2 171.14(18)
C8 N1 S1 C21 73.3(2)
C7 N1 S1 C21 -74.3(2)
C22 C21 S1 O3 149.45(19)
C26 C21 S1 O3 -33.6(2)
C22 C21 S1 O2 17.4(2)
C26 C21 S1 O2 -165.66(18)
C22 C21 S1 N1 -96.1(2)
C26 C21 S1 N1 80.9(2)
